data_4336566
loop_
_publ_author_name
'Volodymyr Smetana'
'Gordon J. Miller'
'John D. Corbett'

_publ_section_title
;
 Polyclusters and Substitution Effects in the Na-Au-Ga System: Remarkable
 Sodium Bonding Characteristics in Polar Intermetallics
;
_journal_name_full 'Inorganic Chemistry'
_journal_page_first 12502
_journal_page_last 12510
_journal_paper_doi 10.1021/ic401580y
_journal_volume 52
_journal_year 2013
_chemical_formula_sum 'Au10 Ga16 Na5'
_chemical_formula_weight 3200.14
_chemical_name_systematic
; 
 ? 
;
_space_group_IT_number 176
_symmetry_cell_setting hexagonal
_symmetry_space_group_name_Hall '-P 6c'
_symmetry_space_group_name_H-M 'P 63/m'
_atom_sites_solution_primary direct
_atom_sites_solution_secondary difmap
_audit_creation_method SHELXL-97
_cell_angle_alpha 90.00
_cell_angle_beta 90.00
_cell_angle_gamma 120.00
_cell_formula_units_Z 2
_cell_length_a 10.7540(15)
_cell_length_b 10.7540(15)
_cell_length_c 11.457(2)
_cell_measurement_reflns_used 8000
_cell_measurement_temperature 293(2)
_cell_measurement_theta_max 26.7
_cell_measurement_theta_min 2.19
_cell_volume 1147.5(3)
_computing_structure_refinement 'SHELXL-97 (Sheldrick, 1997)'
_computing_structure_solution 'SHELXS-97 (Sheldrick, 1990)'
_diffrn_ambient_temperature 293(2)
_diffrn_measured_fraction_theta_full 0.946
_diffrn_measured_fraction_theta_max 0.946
_diffrn_measurement_device_type 'Bruker CCD'
_diffrn_measurement_method w-scan
_diffrn_radiation_monochromator graphite
_diffrn_radiation_source 'fine-focus sealed tube'
_diffrn_radiation_type MoK\a
_diffrn_radiation_wavelength 0.71073
_diffrn_reflns_av_R_equivalents 0.0972
_diffrn_reflns_av_sigmaI/netI 0.0525
_diffrn_reflns_limit_h_max 11
_diffrn_reflns_limit_h_min -13
_diffrn_reflns_limit_k_max 12
_diffrn_reflns_limit_k_min -13
_diffrn_reflns_limit_l_max 14
_diffrn_reflns_limit_l_min -13
_diffrn_reflns_number 10123
_diffrn_reflns_theta_full 26.68
_diffrn_reflns_theta_max 26.68
_diffrn_reflns_theta_min 2.19
_exptl_absorpt_coefficient_mu 82.125
_exptl_absorpt_correction_T_max 0.37
_exptl_absorpt_correction_T_min 0.22
_exptl_absorpt_correction_type numerical
_exptl_crystal_colour silver
_exptl_crystal_density_diffrn 9.262
_exptl_crystal_description 'irregular fragment'
_exptl_crystal_F_000 2682
_exptl_crystal_size_max 0.09
_exptl_crystal_size_mid 0.07
_exptl_crystal_size_min 0.05
_refine_diff_density_max 3.088
_refine_diff_density_min -3.065
_refine_diff_density_rms 0.578
_refine_ls_extinction_method none
_refine_ls_goodness_of_fit_ref 1.016
_refine_ls_matrix_type full
_refine_ls_number_parameters 53
_refine_ls_number_reflns 807
_refine_ls_number_restraints 0
_refine_ls_restrained_S_all 1.016
_refine_ls_R_factor_all 0.0533
_refine_ls_R_factor_gt 0.0332
_refine_ls_shift/su_max 0.001
_refine_ls_shift/su_mean 0.000
_refine_ls_structure_factor_coef Fsqd
_refine_ls_weighting_details 'calc w=1/[\s^2^(Fo^2^)+(0.0242P)^2^+0.0000P] where P=(Fo^2^+2Fc^2^)/3'
_refine_ls_weighting_scheme calc
_refine_ls_wR_factor_gt 0.0551
_refine_ls_wR_factor_ref 0.0595
_reflns_number_gt 630
_reflns_number_total 807
_reflns_threshold_expression >2sigma(I)
_cod_data_source_file ic401580y_si_002_3.cif
_cod_data_source_block Na5Au10Ga16
_cod_database_code 4336566

loop_
_symmetry_equiv_pos_as_xyz
'x, y, z'
'-y, x-y, z'
'-x+y, -x, z'
'-x, -y, z+1/2'
'y, -x+y, z+1/2'
'x-y, x, z+1/2'
'-x, -y, -z'
'y, -x+y, -z'
'x-y, x, -z'
'x, y, -z-1/2'
'-y, x-y, -z-1/2'
'-x+y, -x, -z-1/2'

loop_
_atom_site_label
_atom_site_type_symbol
_atom_site_fract_x
_atom_site_fract_y
_atom_site_fract_z
_atom_site_U_iso_or_equiv
_atom_site_adp_type
_atom_site_occupancy
_atom_site_symmetry_multiplicity
_atom_site_calc_flag
_atom_site_refinement_flags
Au1 Au 1.0000 1.0000 0.0000 0.0105(3) Uani 1 6 d S
Au2 Au 1.40255(8) 1.26417(8) 0.2500 0.0092(2) Uani 1 2 d S
Au3 Au 1.45790(6) 1.29700(6) -0.10894(5) 0.01450(18) Uani 1 1 d .
Ga4 Ga 1.38544(16) 1.42185(16) 0.07978(12) 0.0110(4) Uani 1 1 d .
Ga5 Ga 1.6006(2) 1.5447(2) 0.2500 0.0118(5) Uani 1 2 d S
Ga6 Ga 1.27832(17) 1.12561(18) 0.05637(13) 0.0125(4) Uani 1 1 d .
Ga7 Ga 1.6667 1.3333 -0.2500 0.0212(10) Uani 1 6 d S
Na1 Na 1.6667 1.3333 0.0892(8) 0.017(2) Uani 1 3 d S
Na2 Na 1.1019(9) 1.2023(8) 0.2500 0.019(2) Uani 1 2 d S

loop_
_atom_site_aniso_label
_atom_site_aniso_U_11
_atom_site_aniso_U_22
_atom_site_aniso_U_33
_atom_site_aniso_U_23
_atom_site_aniso_U_13
_atom_site_aniso_U_12
Au1 0.0095(5) 0.0095(5) 0.0124(7) 0.000 0.000 0.0047(2)
Au2 0.0110(4) 0.0105(4) 0.0070(4) 0.000 0.000 0.0062(4)
Au3 0.0195(4) 0.0107(3) 0.0116(3) 0.0005(2) -0.0010(2) 0.0062(3)
Ga4 0.0110(9) 0.0094(9) 0.0115(8) 0.0008(7) -0.0015(7) 0.0042(7)
Ga5 0.0095(12) 0.0145(13) 0.0122(11) 0.000 0.000 0.0064(11)
Ga6 0.0119(9) 0.0149(9) 0.0104(8) -0.0034(7) -0.0005(7) 0.0066(8)
Ga7 0.0196(15) 0.0196(15) 0.025(2) 0.000 0.000 0.0098(7)
Na1 0.014(3) 0.014(3) 0.022(5) 0.000 0.000 0.0071(17)
Na2 0.023(5) 0.014(5) 0.019(5) 0.000 0.000 0.009(4)

loop_
_atom_type_symbol
_atom_type_description
_atom_type_scat_dispersion_real
_atom_type_scat_dispersion_imag
_atom_type_scat_source
Na Na 0.0362 0.0249 'International Tables Vol C Tables 4.2.6.8 and 6.1.1.4'
Ga Ga 0.2307 1.6083 'International Tables Vol C Tables 4.2.6.8 and 6.1.1.4'
Au Au -2.0133 8.8022 'International Tables Vol C Tables 4.2.6.8 and 6.1.1.4'

loop_
_geom_angle_atom_site_label_1
_geom_angle_atom_site_label_2
_geom_angle_atom_site_label_3
_geom_angle
_geom_angle_site_symmetry_1
_geom_angle_site_symmetry_3
Ga6 Au1 Ga6 180.00(8) 7_775 .
Ga6 Au1 Ga6 114.37(2) 7_775 9_655
Ga6 Au1 Ga6 65.63(2) . 9_655
Ga6 Au1 Ga6 65.63(2) 7_775 3_675
Ga6 Au1 Ga6 114.37(2) . 3_675
Ga6 Au1 Ga6 180.0 9_655 3_675
Ga6 Au1 Ga6 65.63(2) 7_775 2_765
Ga6 Au1 Ga6 114.37(2) . 2_765
Ga6 Au1 Ga6 65.63(2) 9_655 2_765
Ga6 Au1 Ga6 114.37(2) 3_675 2_765
Ga6 Au1 Ga6 114.37(2) 7_775 8_565
Ga6 Au1 Ga6 65.63(2) . 8_565
Ga6 Au1 Ga6 114.37(2) 9_655 8_565
Ga6 Au1 Ga6 65.63(2) 3_675 8_565
Ga6 Au1 Ga6 180.0 2_765 8_565
Ga6 Au1 Na2 63.64(14) 7_775 7_775
Ga6 Au1 Na2 116.36(14) . 7_775
Ga6 Au1 Na2 109.33(11) 9_655 7_775
Ga6 Au1 Na2 70.67(11) 3_675 7_775
Ga6 Au1 Na2 119.47(14) 2_765 7_775
Ga6 Au1 Na2 60.53(14) 8_565 7_775
Ga6 Au1 Na2 116.36(14) 7_775 .
Ga6 Au1 Na2 63.64(14) . .
Ga6 Au1 Na2 70.67(11) 9_655 .
Ga6 Au1 Na2 109.33(11) 3_675 .
Ga6 Au1 Na2 60.53(14) 2_765 .
Ga6 Au1 Na2 119.47(14) 8_565 .
Na2 Au1 Na2 180.000(1) 7_775 .
Ga6 Au1 Na2 60.53(14) 7_775 9_655
Ga6 Au1 Na2 119.47(14) . 9_655
Ga6 Au1 Na2 63.64(14) 9_655 9_655
Ga6 Au1 Na2 116.36(14) 3_675 9_655
Ga6 Au1 Na2 70.67(11) 2_765 9_655
Ga6 Au1 Na2 109.33(11) 8_565 9_655
Na2 Au1 Na2 56.85(18) 7_775 9_655
Na2 Au1 Na2 123.15(18) . 9_655
Ga6 Au1 Na2 119.47(14) 7_775 3_675
Ga6 Au1 Na2 60.53(14) . 3_675
Ga6 Au1 Na2 116.36(14) 9_655 3_675
Ga6 Au1 Na2 63.64(14) 3_675 3_675
Ga6 Au1 Na2 109.33(11) 2_765 3_675
Ga6 Au1 Na2 70.67(11) 8_565 3_675
Na2 Au1 Na2 123.15(18) 7_775 3_675
Na2 Au1 Na2 56.85(18) . 3_675
Na2 Au1 Na2 180.0(3) 9_655 3_675
Ga6 Au1 Na2 70.67(11) 7_775 2_765
Ga6 Au1 Na2 109.33(11) . 2_765
Ga6 Au1 Na2 119.47(14) 9_655 2_765
Ga6 Au1 Na2 60.53(14) 3_675 2_765
Ga6 Au1 Na2 63.64(14) 2_765 2_765
Ga6 Au1 Na2 116.36(14) 8_565 2_765
Na2 Au1 Na2 123.15(18) 7_775 2_765
Na2 Au1 Na2 56.85(18) . 2_765
Na2 Au1 Na2 123.15(18) 9_655 2_765
Na2 Au1 Na2 56.85(18) 3_675 2_765
Ga6 Au1 Na2 109.33(11) 7_775 8_565
Ga6 Au1 Na2 70.67(11) . 8_565
Ga6 Au1 Na2 60.53(14) 9_655 8_565
Ga6 Au1 Na2 119.47(14) 3_675 8_565
Ga6 Au1 Na2 116.36(14) 2_765 8_565
Ga6 Au1 Na2 63.64(14) 8_565 8_565
Na2 Au1 Na2 56.85(18) 7_775 8_565
Na2 Au1 Na2 123.15(18) . 8_565
Na2 Au1 Na2 56.85(18) 9_655 8_565
Na2 Au1 Na2 123.15(18) 3_675 8_565
Na2 Au1 Na2 180.0(3) 2_765 8_565
Ga5 Au2 Ga6 77.15(5) 2_865 .
Ga5 Au2 Ga6 77.15(5) 2_865 10_556
Ga6 Au2 Ga6 114.78(8) . 10_556
Ga5 Au2 Ga4 132.34(4) 2_865 10_556
Ga6 Au2 Ga4 143.51(6) . 10_556
Ga6 Au2 Ga4 64.17(5) 10_556 10_556
Ga5 Au2 Ga4 132.34(4) 2_865 .
Ga6 Au2 Ga4 64.17(5) . .
Ga6 Au2 Ga4 143.51(6) 10_556 .
Ga4 Au2 Ga4 94.75(7) 10_556 .
Ga5 Au2 Ga5 125.62(9) 2_865 .
Ga6 Au2 Ga5 121.91(4) . .
Ga6 Au2 Ga5 121.91(4) 10_556 .
Ga4 Au2 Ga5 63.32(5) 10_556 .
Ga4 Au2 Ga5 63.32(5) . .
Ga5 Au2 Na2 119.78(16) 2_865 .
Ga6 Au2 Na2 71.61(8) . .
Ga6 Au2 Na2 71.61(8) 10_556 .
Ga4 Au2 Na2 74.10(10) 10_556 .
Ga4 Au2 Na2 74.10(10) . .
Ga5 Au2 Na2 114.60(16) . .
Ga5 Au2 Na1 68.88(6) 2_865 10_556
Ga6 Au2 Na1 140.31(11) . 10_556
Ga6 Au2 Na1 77.48(13) 10_556 10_556
Ga4 Au2 Na1 76.19(11) 10_556 10_556
Ga4 Au2 Na1 128.51(9) . 10_556
Ga5 Au2 Na1 67.63(6) . 10_556
Na2 Au2 Na1 144.03(14) . 10_556
Ga5 Au2 Na1 68.88(6) 2_865 .
Ga6 Au2 Na1 77.48(13) . .
Ga6 Au2 Na1 140.31(11) 10_556 .
Ga4 Au2 Na1 128.51(9) 10_556 .
Ga4 Au2 Na1 76.19(11) . .
Ga5 Au2 Na1 67.63(6) . .
Na2 Au2 Na1 144.03(14) . .
Na1 Au2 Na1 71.7(3) 10_556 .
Ga5 Au2 Na2 61.60(13) 2_865 3_675
Ga6 Au2 Na2 57.48(4) . 3_675
Ga6 Au2 Na2 57.48(4) 10_556 3_675
Ga4 Au2 Na2 112.44(8) 10_556 3_675
Ga4 Au2 Na2 112.44(8) . 3_675
Ga5 Au2 Na2 172.78(13) . 3_675
Na2 Au2 Na2 58.2(3) . 3_675
Na1 Au2 Na2 117.87(11) 10_556 3_675
Na1 Au2 Na2 117.87(11) . 3_675
Ga7 Au3 Ga5 89.36(4) . 7_885
Ga7 Au3 Ga4 84.22(4) . 7_885
Ga5 Au3 Ga4 63.99(5) 7_885 7_885
Ga7 Au3 Ga4 84.11(4) . 8_565
Ga5 Au3 Ga4 143.35(5) 7_885 8_565
Ga4 Au3 Ga4 149.91(6) 7_885 8_565
Ga7 Au3 Ga6 143.66(4) . .
Ga5 Au3 Ga6 123.70(6) 7_885 .
Ga4 Au3 Ga6 121.73(5) 7_885 .
Ga4 Au3 Ga6 60.58(5) 8_565 .
Ga7 Au3 Ga4 144.03(4) . .
Ga5 Au3 Ga4 87.21(5) 7_885 .
Ga4 Au3 Ga4 62.22(5) 7_885 .
Ga4 Au3 Ga4 118.18(4) 8_565 .
Ga6 Au3 Ga4 60.95(5) . .
Ga7 Au3 Na2 100.87(11) . 8_565
Ga5 Au3 Na2 72.06(15) 7_885 8_565
Ga4 Au3 Na2 135.72(15) 7_885 8_565
Ga4 Au3 Na2 73.86(16) 8_565 8_565
Ga6 Au3 Na2 78.61(9) . 8_565
Ga4 Au3 Na2 111.97(13) . 8_565
Ga7 Au3 Na1 85.43(12) . .
Ga5 Au3 Na1 139.76(5) 7_885 .
Ga4 Au3 Na1 75.78(4) 7_885 .
Ga4 Au3 Na1 75.71(4) 8_565 .
Ga6 Au3 Na1 78.15(11) . .
Ga4 Au3 Na1 74.61(11) . .
Na2 Au3 Na1 148.04(14) 8_565 .
Ga7 Au3 Au3 52.118(14) . 10
Ga5 Au3 Au3 52.27(3) 7_885 10
Ga4 Au3 Au3 97.25(3) 7_885 10
Ga4 Au3 Au3 97.24(3) 8_565 10
Ga6 Au3 Au3 135.08(4) . 10
Ga4 Au3 Au3 139.31(3) . 10
Na2 Au3 Au3 57.04(8) 8_565 10
Na1 Au3 Au3 137.54(12) . 10
Au3 Ga4 Au2 115.47(6) 7_885 .
Au3 Ga4 Au3 85.59(5) 7_885 9_655
Au2 Ga4 Au3 111.13(6) . 9_655
Au3 Ga4 Ga6 127.45(7) 7_885 9_655
Au2 Ga4 Ga6 113.73(7) . 9_655
Au3 Ga4 Ga6 60.14(5) 9_655 9_655
Au3 Ga4 Ga5 57.93(5) 7_885 .
Au2 Ga4 Ga5 58.95(5) . .
Au3 Ga4 Ga5 116.18(7) 9_655 .
Ga6 Ga4 Ga5 171.07(8) 9_655 .
Au3 Ga4 Ga6 167.10(7) 7_885 .
Au2 Ga4 Ga6 57.62(5) . .
Au3 Ga4 Ga6 106.92(6) 9_655 .
Ga6 Ga4 Ga6 63.68(7) 9_655 .
Ga5 Ga4 Ga6 112.05(8) . .
Au3 Ga4 Ga4 62.45(6) 7_885 7_885
Au2 Ga4 Ga4 122.28(9) . 7_885
Au3 Ga4 Ga4 125.28(9) 9_655 7_885
Ga6 Ga4 Ga4 104.43(8) 9_655 7_885
Ga5 Ga4 Ga4 84.35(7) . 7_885
Ga6 Ga4 Ga4 110.60(8) . 7_885
Au3 Ga4 Au3 117.78(5) 7_885 .
Au2 Ga4 Au3 97.69(5) . .
Au3 Ga4 Au3 130.37(6) 9_655 .
Ga6 Ga4 Au3 71.62(5) 9_655 .
Ga5 Ga4 Au3 113.22(7) . .
Ga6 Ga4 Au3 56.41(4) . .
Ga4 Ga4 Au3 55.33(5) 7_885 .
Au3 Ga4 Na2 124.11(12) 7_885 .
Au2 Ga4 Na2 57.09(12) . .
Au3 Ga4 Na2 57.39(13) 9_655 .
Ga6 Ga4 Na2 71.25(10) 9_655 .
Ga5 Ga4 Na2 99.86(10) . .
Ga6 Ga4 Na2 63.15(13) . .
Ga4 Ga4 Na2 173.40(13) 7_885 .
Au3 Ga4 Na2 118.10(12) . .
Au3 Ga4 Na1 57.65(8) 7_885 7_885
Au2 Ga4 Na1 165.50(14) . 7_885
Au3 Ga4 Na1 57.62(8) 9_655 7_885
Ga6 Ga4 Na1 70.15(8) 9_655 7_885
Ga5 Ga4 Na1 115.57(10) . 7_885
Ga6 Ga4 Na1 131.74(11) . 7_885
Ga4 Ga4 Na1 67.71(9) 7_885 7_885
Au3 Ga4 Na1 96.77(13) . 7_885
Na2 Ga4 Na1 114.34(15) . 7_885
Au3 Ga4 Na1 99.17(5) 7_885 .
Au2 Ga4 Na1 58.13(13) . .
Au3 Ga4 Na1 169.26(14) 9_655 .
Ga6 Ga4 Na1 122.03(12) 9_655 .
Ga5 Ga4 Na1 59.90(13) . .
Ga6 Ga4 Na1 67.96(5) . .
Ga4 Ga4 Na1 65.26(12) 7_885 .
Au3 Ga4 Na1 55.56(14) . .
Na2 Ga4 Na1 112.40(17) . .
Na1 Ga4 Na1 132.96(6) 7_885 .
Au2 Ga5 Au3 116.32(7) 3_785 4_885
Au2 Ga5 Au3 116.32(7) 3_785 7_885
Au3 Ga5 Au3 75.46(6) 4_885 7_885
Au2 Ga5 Au2 114.38(9) 3_785 .
Au3 Ga5 Au2 114.42(7) 4_885 .
Au3 Ga5 Au2 114.42(7) 7_885 .
Au2 Ga5 Ga4 131.09(6) 3_785 .
Au3 Ga5 Ga4 108.87(8) 4_885 .
Au3 Ga5 Ga4 58.08(5) 7_885 .
Au2 Ga5 Ga4 57.73(5) . .
Au2 Ga5 Ga4 131.09(6) 3_785 10_556
Au3 Ga5 Ga4 58.08(5) 4_885 10_556
Au3 Ga5 Ga4 108.87(8) 7_885 10_556
Au2 Ga5 Ga4 57.73(5) . 10_556
Ga4 Ga5 Ga4 88.26(9) . 10_556
Au2 Ga5 Na1 63.91(6) 3_785 .
Au3 Ga5 Na1 176.23(14) 4_885 .
Au3 Ga5 Na1 107.95(14) 7_885 .
Au2 Ga5 Na1 62.91(7) . .
Ga4 Ga5 Na1 72.25(10) . .
Ga4 Ga5 Na1 118.68(11) 10_556 .
Au2 Ga5 Na1 63.91(6) 3_785 10_556
Au3 Ga5 Na1 107.95(14) 4_885 10_556
Au3 Ga5 Na1 176.23(14) 7_885 10_556
Au2 Ga5 Na1 62.91(7) . 10_556
Ga4 Ga5 Na1 118.68(11) . 10_556
Ga4 Ga5 Na1 72.25(10) 10_556 10_556
Na1 Ga5 Na1 68.6(3) . 10_556
Au2 Ga5 Na2 75.33(15) 3_785 2_875
Au3 Ga5 Na2 58.59(10) 4_885 2_875
Au3 Ga5 Na2 58.59(10) 7_885 2_875
Au2 Ga5 Na2 170.29(16) . 2_875
Ga4 Ga5 Na2 116.45(11) . 2_875
Ga4 Ga5 Na2 116.45(11) 10_556 2_875
Na1 Ga5 Na2 124.41(13) . 2_875
Na1 Ga5 Na2 124.41(13) 10_556 2_875
Au2 Ga6 Au3 102.67(6) . .
Au2 Ga6 Au1 127.74(6) . .
Au3 Ga6 Au1 114.65(6) . .
Au2 Ga6 Ga4 118.14(7) . 8_565
Au3 Ga6 Ga4 59.27(5) . 8_565
Au1 Ga6 Ga4 112.15(6) . 8_565
Au2 Ga6 Ga4 58.21(5) . .
Au3 Ga6 Ga4 62.64(5) . .
Au1 Ga6 Ga4 108.47(6) . .
Ga4 Ga6 Ga4 118.54(6) 8_565 .
Au2 Ga6 Ga6 145.53(8) . 8_565
Au3 Ga6 Ga6 103.71(8) . 8_565
Au1 Ga6 Ga6 57.184(12) . 8_565
Ga4 Ga6 Ga6 60.18(7) 8_565 8_565
Ga4 Ga6 Ga6 155.97(8) . 8_565
Au2 Ga6 Ga6 107.64(7) . 9_655
Au3 Ga6 Ga6 71.02(7) . 9_655
Au1 Ga6 Ga6 57.184(12) . 9_655
Ga4 Ga6 Ga6 117.20(9) 8_565 9_655
Ga4 Ga6 Ga6 56.14(6) . 9_655
Ga6 Ga6 Ga6 101.68(7) 8_565 9_655
Au2 Ga6 Na2 77.59(12) . 3_675
Au3 Ga6 Na2 169.90(15) . 3_675
Au1 Ga6 Na2 71.67(13) . 3_675
Ga4 Ga6 Na2 111.50(14) 8_565 3_675
Ga4 Ga6 Na2 124.09(13) . 3_675
Ga6 Ga6 Na2 72.59(12) 8_565 3_675
Ga6 Ga6 Na2 118.72(15) 9_655 3_675
Au2 Ga6 Na2 58.78(12) . .
Au3 Ga6 Na2 127.92(14) . .
Au1 Ga6 Na2 69.43(13) . .
Ga4 Ga6 Na2 171.91(13) 8_565 .
Ga4 Ga6 Na2 67.09(14) . .
Ga6 Ga6 Na2 117.42(14) 8_565 .
Ga6 Ga6 Na2 70.56(10) 9_655 .
Na2 Ga6 Na2 61.0(2) 3_675 .
Au2 Ga6 Na2 154.15(14) . 8_565
Au3 Ga6 Na2 54.36(12) . 8_565
Au1 Ga6 Na2 64.54(12) . 8_565
Ga4 Ga6 Na2 63.53(13) 8_565 8_565
Ga4 Ga6 Na2 97.36(14) . 8_565
Ga6 Ga6 Na2 59.71(14) 8_565 8_565
Ga6 Ga6 Na2 56.86(14) 9_655 8_565
Na2 Ga6 Na2 127.2(2) 3_675 8_565
Na2 Ga6 Na2 122.9(2) . 8_565
Au3 Ga7 Au3 75.76(3) 11_865 2_865
Au3 Ga7 Au3 133.513(9) 11_865 3_785
Au3 Ga7 Au3 86.24(2) 2_865 3_785
Au3 Ga7 Au3 86.24(2) 11_865 12_785
Au3 Ga7 Au3 133.513(9) 2_865 12_785
Au3 Ga7 Au3 75.76(3) 3_785 12_785
Au3 Ga7 Au3 86.24(2) 11_865 10
Au3 Ga7 Au3 133.513(9) 2_865 10
Au3 Ga7 Au3 133.513(9) 3_785 10
Au3 Ga7 Au3 86.24(2) 12_785 10
Au3 Ga7 Au3 133.513(9) 11_865 .
Au3 Ga7 Au3 86.24(2) 2_865 .
Au3 Ga7 Au3 86.24(2) 3_785 .
Au3 Ga7 Au3 133.513(10) 12_785 .
Au3 Ga7 Au3 75.76(3) 10 .
Au3 Na1 Au3 71.55(19) 2_865 3_785
Au3 Na1 Au3 71.55(19) 2_865 .
Au3 Na1 Au3 71.55(19) 3_785 .
Au3 Na1 Au2 83.50(3) 2_865 2_865
Au3 Na1 Au2 131.38(6) 3_785 2_865
Au3 Na1 Au2 138.40(7) . 2_865
Au3 Na1 Au2 138.40(7) 2_865 3_785
Au3 Na1 Au2 83.50(3) 3_785 3_785
Au3 Na1 Au2 131.38(6) . 3_785
Au2 Na1 Au2 89.2(2) 2_865 3_785
Au3 Na1 Au2 131.38(6) 2_865 .
Au3 Na1 Au2 138.40(7) 3_785 .
Au3 Na1 Au2 83.50(3) . .
Au2 Na1 Au2 89.2(2) 2_865 .
Au2 Na1 Au2 89.2(2) 3_785 .
Au3 Na1 Ga5 99.77(4) 2_865 3_785
Au3 Na1 Ga5 96.06(4) 3_785 3_785
Au3 Na1 Ga5 166.5(2) . 3_785
Au2 Na1 Ga5 47.21(9) 2_865 3_785
Au2 Na1 Ga5 49.46(10) 3_785 3_785
Au2 Na1 Ga5 109.9(3) . 3_785
Au3 Na1 Ga5 96.06(4) 2_865 2_865
Au3 Na1 Ga5 166.5(2) 3_785 2_865
Au3 Na1 Ga5 99.77(4) . 2_865
Au2 Na1 Ga5 49.46(10) 2_865 2_865
Au2 Na1 Ga5 109.9(3) 3_785 2_865
Au2 Na1 Ga5 47.21(9) . 2_865
Ga5 Na1 Ga5 91.35(19) 3_785 2_865
Au3 Na1 Ga5 166.5(2) 2_865 .
Au3 Na1 Ga5 99.77(4) 3_785 .
Au3 Na1 Ga5 96.06(4) . .
Au2 Na1 Ga5 109.9(3) 2_865 .
Au2 Na1 Ga5 47.21(9) 3_785 .
Au2 Na1 Ga5 49.46(10) . .
Ga5 Na1 Ga5 91.35(19) 3_785 .
Ga5 Na1 Ga5 91.35(19) 2_865 .
Au3 Na1 Ga4 46.57(9) 2_865 8_565
Au3 Na1 Ga4 99.2(2) 3_785 8_565
Au3 Na1 Ga4 46.68(9) . 8_565
Au2 Na1 Ga4 92.08(3) 2_865 8_565
Au2 Na1 Ga4 175.03(14) 3_785 8_565
Au2 Na1 Ga4 86.01(3) . 8_565
Ga5 Na1 Ga4 133.83(4) 3_785 8_565
Ga5 Na1 Ga4 67.65(4) 2_865 8_565
Ga5 Na1 Ga4 127.94(4) . 8_565
Au3 Na1 Ga4 46.68(9) 2_865 9_755
Au3 Na1 Ga4 46.57(9) 3_785 9_755
Au3 Na1 Ga4 99.2(2) . 9_755
Au2 Na1 Ga4 86.01(3) 2_865 9_755
Au2 Na1 Ga4 92.08(3) 3_785 9_755
Au2 Na1 Ga4 175.03(14) . 9_755
Ga5 Na1 Ga4 67.65(4) 3_785 9_755
Ga5 Na1 Ga4 127.94(4) 2_865 9_755
Ga5 Na1 Ga4 133.83(4) . 9_755
Ga4 Na1 Ga4 92.81(18) 8_565 9_755
Au3 Na1 Ga4 99.2(2) 2_865 7_885
Au3 Na1 Ga4 46.68(9) 3_785 7_885
Au3 Na1 Ga4 46.57(9) . 7_885
Au2 Na1 Ga4 175.03(14) 2_865 7_885
Au2 Na1 Ga4 86.01(3) 3_785 7_885
Au2 Na1 Ga4 92.08(3) . 7_885
Ga5 Na1 Ga4 127.94(4) 3_785 7_885
Ga5 Na1 Ga4 133.83(4) 2_865 7_885
Ga5 Na1 Ga4 67.65(4) . 7_885
Ga4 Na1 Ga4 92.81(18) 8_565 7_885
Ga4 Na1 Ga4 92.81(18) 9_755 7_885
Au2 Na2 Au3 95.1(2) . 6_655
Au2 Na2 Au3 95.1(2) . 9_655
Au3 Na2 Au3 65.92(16) 6_655 9_655
Au2 Na2 Ga6 135.12(11) . 2_765
Au3 Na2 Ga6 109.2(2) 6_655 2_765
Au3 Na2 Ga6 63.98(11) 9_655 2_765
Au2 Na2 Ga6 135.12(11) . 11_766
Au3 Na2 Ga6 63.98(11) 6_655 11_766
Au3 Na2 Ga6 109.2(2) 9_655 11_766
Ga6 Na2 Ga6 89.7(2) 2_765 11_766
Au2 Na2 Na2 131.5(3) . 2_765
Au3 Na2 Na2 124.5(3) 6_655 2_765
Au3 Na2 Na2 124.5(3) 9_655 2_765
Ga6 Na2 Na2 61.6(2) 2_765 2_765
Ga6 Na2 Na2 61.6(2) 11_766 2_765
Au2 Na2 Na2 71.5(3) . 3_675
Au3 Na2 Na2 145.01(17) 6_655 3_675
Au3 Na2 Na2 145.01(17) 9_655 3_675
Ga6 Na2 Na2 102.50(18) 2_765 3_675
Ga6 Na2 Na2 102.50(18) 11_766 3_675
Na2 Na2 Na2 60.000(1) 2_765 3_675
Au2 Na2 Ga6 49.61(12) . 10_556
Au3 Na2 Ga6 88.96(11) 6_655 10_556
Au3 Na2 Ga6 135.9(3) 9_655 10_556
Ga6 Na2 Ga6 158.9(3) 2_765 10_556
Ga6 Na2 Ga6 88.79(7) 11_766 10_556
Na2 Na2 Ga6 99.58(17) 2_765 10_556
Na2 Na2 Ga6 57.4(2) 3_675 10_556
Au2 Na2 Ga6 49.61(12) . .
Au3 Na2 Ga6 135.9(3) 6_655 .
Au3 Na2 Ga6 88.96(11) 9_655 .
Ga6 Na2 Ga6 88.79(7) 2_765 .
Ga6 Na2 Ga6 158.9(3) 11_766 .
Na2 Na2 Ga6 99.58(17) 2_765 .
Na2 Na2 Ga6 57.4(2) 3_675 .
Ga6 Na2 Ga6 85.1(2) 10_556 .
Au2 Na2 Ga5 135.1(3) . 3_685
Au3 Na2 Ga5 49.35(12) 6_655 3_685
Au3 Na2 Ga5 49.35(12) 9_655 3_685
Ga6 Na2 Ga5 60.29(14) 2_765 3_685
Ga6 Na2 Ga5 60.29(14) 11_766 3_685
Na2 Na2 Ga5 93.4(4) 2_765 3_685
Na2 Na2 Ga5 153.4(4) 3_675 3_685
Ga6 Na2 Ga5 134.95(12) 10_556 3_685
Ga6 Na2 Ga5 134.95(12) . 3_685
Au2 Na2 Ga4 48.81(12) . 10_556
Au3 Na2 Ga4 48.74(10) 6_655 10_556
Au3 Na2 Ga4 88.1(2) 9_655 10_556
Ga6 Na2 Ga4 151.3(3) 2_765 10_556
Ga6 Na2 Ga4 93.73(8) 11_766 10_556
Na2 Na2 Ga4 143.06(10) 2_765 10_556
Na2 Na2 Ga4 104.5(3) 3_675 10_556
Ga6 Na2 Ga4 49.75(10) 10_556 10_556
Ga6 Na2 Ga4 97.6(2) . 10_556
Ga5 Na2 Ga4 97.16(18) 3_685 10_556
Au2 Na2 Ga4 48.81(12) . .
Au3 Na2 Ga4 88.1(2) 6_655 .
Au3 Na2 Ga4 48.74(10) 9_655 .
Ga6 Na2 Ga4 93.73(8) 2_765 .
Ga6 Na2 Ga4 151.3(3) 11_766 .
Na2 Na2 Ga4 143.06(10) 2_765 .
Na2 Na2 Ga4 104.5(3) 3_675 .
Ga6 Na2 Ga4 97.6(2) 10_556 .
Ga6 Na2 Ga4 49.75(10) . .
Ga5 Na2 Ga4 97.16(18) 3_685 .
Ga4 Na2 Ga4 70.30(17) 10_556 .

loop_
_geom_bond_atom_site_label_1
_geom_bond_atom_site_label_2
_geom_bond_distance
_geom_bond_site_symmetry_2
Au1 Ga6 2.6752(16) 7_775
Au1 Ga6 2.6752(16) .
Au1 Ga6 2.6752(16) 9_655
Au1 Ga6 2.6752(16) 3_675
Au1 Ga6 2.6752(16) 2_765
Au1 Ga6 2.6752(16) 8_565
Au1 Na2 3.429(4) 7_775
Au1 Na2 3.429(4) .
Au1 Na2 3.429(4) 9_655
Au1 Na2 3.429(4) 3_675
Au1 Na2 3.429(4) 2_765
Au1 Na2 3.429(4) 8_565
Au2 Ga5 2.571(2) 2_865
Au2 Ga6 2.6336(16) .
Au2 Ga6 2.6336(16) 10_556
Au2 Ga4 2.6505(16) 10_556
Au2 Ga4 2.6505(16) .
Au2 Ga5 2.686(2) .
Au2 Na2 2.957(8) .
Au2 Na1 3.146(6) 10_556
Au2 Na1 3.146(6) .
Au2 Na2 3.642(8) 3_675
Au3 Ga7 2.6320(7) .
Au3 Ga5 2.6411(19) 7_885
Au3 Ga4 2.6453(16) 7_885
Au3 Ga4 2.6511(17) 8_565
Au3 Ga6 2.6747(17) .
Au3 Ga4 2.8515(16) .
Au3 Na2 2.971(6) 8_565
Au3 Na1 3.077(7) .
Au3 Au3 3.2324(13) 10
Ga4 Au3 2.6453(16) 7_885
Ga4 Au3 2.6511(17) 9_655
Ga4 Ga6 2.686(2) 9_655
Ga4 Ga5 2.801(2) .
Ga4 Ga6 2.807(2) .
Ga4 Ga4 2.845(3) 7_885
Ga4 Na2 3.387(7) .
Ga4 Na1 3.531(5) 7_885
Ga4 Na1 3.5977(17) .
Ga5 Au2 2.571(2) 3_785
Ga5 Au3 2.6411(18) 4_885
Ga5 Au3 2.6411(18) 7_885
Ga5 Ga4 2.801(2) 10_556
Ga5 Na1 3.268(6) .
Ga5 Na1 3.268(6) 10_556
Ga5 Na2 3.312(8) 2_875
Ga6 Ga4 2.686(2) 8_565
Ga6 Ga6 2.900(2) 8_565
Ga6 Ga6 2.900(2) 9_655
Ga6 Na2 3.144(6) 3_675
Ga6 Na2 3.281(6) .
Ga6 Na2 3.583(2) 8_565
Ga7 Au3 2.6320(7) 11_865
Ga7 Au3 2.6320(6) 2_865
Ga7 Au3 2.6320(7) 3_785
Ga7 Au3 2.6320(7) 12_785
Ga7 Au3 2.6320(6) 10
Na1 Au3 3.077(7) 2_865
Na1 Au3 3.077(7) 3_785
Na1 Au2 3.146(6) 2_865
Na1 Au2 3.146(6) 3_785
Na1 Ga5 3.268(6) 3_785
Na1 Ga5 3.268(6) 2_865
Na1 Ga4 3.531(5) 8_565
Na1 Ga4 3.531(5) 9_755
Na1 Ga4 3.531(5) 7_885
Na2 Au3 2.971(6) 6_655
Na2 Au3 2.971(6) 9_655
Na2 Ga6 3.144(6) 2_765
Na2 Ga6 3.144(6) 11_766
Na2 Na2 3.264(13) 2_765
Na2 Na2 3.264(13) 3_675
Na2 Ga6 3.281(6) 10_556
Na2 Ga5 3.312(8) 3_685
Na2 Ga4 3.387(7) 10_556
